data_1517565
loop_
_publ_author_name
'Prieto, Alexis'
'Jeamet, Emeric'
'Monteiro, Nuno'
'Bouyssi, Didier'
'Baudoin, Olivier'

_publ_section_title
;
 Copper-Catalyzed \b-Trifluoromethylation of Conjugated Hydrazones.
;
_journal_issue 18
_journal_name_full 'Organic letters'
_journal_page_first 4770
_journal_page_last 4773
_journal_paper_doi 10.1021/ol5022228
_journal_volume 16
_journal_year 2014
_chemical_formula_moiety 'C18 H17 F3 N2'
_chemical_formula_sum 'C18 H17 F3 N2'
_chemical_formula_weight 318.34
_space_group_IT_number 2
_symmetry_cell_setting triclinic
_symmetry_space_group_name_Hall '-P 1'
_symmetry_space_group_name_H-M 'P -1'
_atom_sites_solution_hydrogens difmap
_atom_sites_solution_primary direct
_cell_angle_alpha 82.792(8)
_cell_angle_beta 67.088(9)
_cell_angle_gamma 63.638(9)
_cell_formula_units_Z 2
_cell_length_a 9.1115(8)
_cell_length_b 9.8310(9)
_cell_length_c 11.3990(12)
_cell_measurement_reflns_used 6271
_cell_measurement_temperature 293
_cell_measurement_theta_max 29
_cell_measurement_theta_min 4
_cell_volume 841.31(17)
_computing_cell_refinement 'CrysAlis, (Oxford Diffraction, 2002)'
_computing_data_collection 'Gemini, (Oxford Diffraction, 2006)'
_computing_data_reduction 'CrysAlis, (Oxford Diffraction, 2002)'
_computing_molecular_graphics 'CAMERON (Watkin et al., 1996)'
_computing_publication_material 'CRYSTALS (Betteridge et al., 2003)'
_computing_structure_refinement 'CRYSTALS (Betteridge et al., 2003)'
_computing_structure_solution 'SIR97 (Altomare et al., 1999)'
_diffrn_ambient_temperature 293
_diffrn_measured_fraction_theta_full 0.989
_diffrn_measured_fraction_theta_max 0.986
_diffrn_measurement_device Area
_diffrn_measurement_device_type 'Oxford Diffraction Gemini'
_diffrn_measurement_method \w/2\q
_diffrn_radiation_monochromator graphite
_diffrn_radiation_type 'Mo K\a'
_diffrn_radiation_wavelength 0.71069
_diffrn_reflns_av_R_equivalents 0.018
_diffrn_reflns_limit_h_max 11
_diffrn_reflns_limit_h_min -12
_diffrn_reflns_limit_k_max 13
_diffrn_reflns_limit_k_min -13
_diffrn_reflns_limit_l_max 15
_diffrn_reflns_limit_l_min -15
_diffrn_reflns_number 14537
_diffrn_reflns_theta_full 25.117
_diffrn_reflns_theta_max 29.206
_diffrn_reflns_theta_min 2.937
_diffrn_standards_number 0
_exptl_absorpt_coefficient_mu 0.098
_exptl_absorpt_correction_T_max 0.98
_exptl_absorpt_correction_T_min 0.92
_exptl_absorpt_correction_type analytical
_exptl_absorpt_process_details
; 
 Analytical Absorption (De Meulenaer & Tompa, 1965) 
;
_exptl_crystal_colour colorless
_exptl_crystal_density_diffrn 1.257
_exptl_crystal_density_method 'not measured'
_exptl_crystal_description block
_exptl_crystal_F_000 332
_exptl_crystal_size_max 0.867
_exptl_crystal_size_mid 0.414
_exptl_crystal_size_min 0.197
_refine_diff_density_max 0.35
_refine_diff_density_min -0.28
_refine_ls_extinction_coef 160(40)
_refine_ls_extinction_method 'Larson (1970), Equation 22'
_refine_ls_goodness_of_fit_ref 1.0559
_refine_ls_hydrogen_treatment constr
_refine_ls_matrix_type full
_refine_ls_number_parameters 209
_refine_ls_number_reflns 2655
_refine_ls_number_restraints 0
_refine_ls_R_factor_all 0.0740
_refine_ls_R_factor_gt 0.0560
_refine_ls_shift/su_max 0.0003490
_refine_ls_shift/su_mean 0.0000303
_refine_ls_structure_factor_coef F
_refine_ls_weighting_details
;
 Method, part 1, Chebychev polynomial, (Watkin, 1994, Prince, 1982) 
 [weight] = 1.0/[A~0~*T~0~(x)+A~1~*T~1~(x) ... +A~n-1~]*T~n-1~(x)] 
 where A~i~ are the Chebychev coefficients listed below and x= Fcalc/Fmax 
 Method = Robust Weighting (Prince, 1982) 
 W = [weight] * [1-(deltaF/6*sigmaF)^2^]^2^ 
 A~i~ are: 
 14.8 13.1 12.7 3.94 
;
_refine_ls_weighting_scheme calc
_refine_ls_wR_factor_all 0.0982
_refine_ls_wR_factor_gt 0.0788
_refine_ls_wR_factor_ref 0.0757
_reflns_limit_h_max 12
_reflns_limit_h_min -11
_reflns_limit_k_max 13
_reflns_limit_k_min -12
_reflns_limit_l_max 15
_reflns_limit_l_min 0
_reflns_number_gt 2948
_reflns_number_total 4050
_reflns_threshold_expression I>2.0\s(I)
_oxford_diffrn_Wilson_B_factor 0.00
_oxford_diffrn_Wilson_scale 0.00
_oxford_refine_ls_r_factor_ref 0.0516
_oxford_refine_ls_scale 12.84(5)
_oxford_reflns_number_all 4043
_oxford_reflns_threshold_expression_ref I>3.0\s(I)
_cod_data_source_file ol5022228_si_001.cif
_cod_data_source_block 1
_cod_depositor_comments 'Adding full bibliography for 1517564--1517565.cif.'
_cod_original_cell_volume 841.31(14)
_cod_original_sg_symbol_H-M 'P -1 '
_cod_database_code 1517565

loop_
_symmetry_equiv_pos_as_xyz
x,y,z
-x,-y,-z

loop_
_atom_site_label
_atom_site_type_symbol
_atom_site_fract_x
_atom_site_fract_y
_atom_site_fract_z
_atom_site_U_iso_or_equiv
_atom_site_occupancy
_atom_site_adp_type
_atom_site_refinement_flags_posn
F1 F 0.5763(3) 0.47121(18) 0.22866(18) 0.1324 1.0000 Uani .
C2 C 0.6015(3) 0.5782(3) 0.1537(2) 0.0795 1.0000 Uani .
F3 F 0.7730(2) 0.5158(2) 0.0864(2) 0.1419 1.0000 Uani .
F4 F 0.5279(4) 0.5908(2) 0.0730(2) 0.1686 1.0000 Uani .
C5 C 0.5402(2) 0.7221(2) 0.22052(18) 0.0651 1.0000 Uani .
C6 C 0.4296(2) 0.75811(19) 0.34011(17) 0.0608 1.0000 Uani .
C7 C 0.3621(2) 0.90178(19) 0.40615(16) 0.0581 1.0000 Uani .
N8 N 0.2518(2) 0.92275(16) 0.52327(13) 0.0604 1.0000 Uani .
N9 N 0.1846(2) 1.05369(18) 0.58896(13) 0.0698 1.0000 Uani .
C10 C 0.0611(3) 1.0670(2) 0.71928(18) 0.0709 1.0000 Uani .
C11 C 0.1386(2) 1.05342(18) 0.81789(15) 0.0568 1.0000 Uani .
C12 C 0.0537(3) 1.1615(2) 0.91697(16) 0.0666 1.0000 Uani .
C13 C 0.1219(4) 1.1443(3) 1.00983(18) 0.0840 1.0000 Uani .
C14 C 0.2749(4) 1.0212(4) 1.0031(2) 0.0947 1.0000 Uani .
C15 C 0.3627(3) 0.9138(3) 0.9036(3) 0.0951 1.0000 Uani .
C16 C 0.2946(3) 0.9301(2) 0.81167(19) 0.0747 1.0000 Uani .
C17 C 0.2369(3) 1.1750(2) 0.54002(17) 0.0645 1.0000 Uani .
C18 C 0.1614(2) 1.26719(17) 0.44370(15) 0.0543 1.0000 Uani .
C19 C 0.0249(3) 1.2586(2) 0.42545(18) 0.0676 1.0000 Uani .
C20 C -0.0420(3) 1.3472(3) 0.3378(2) 0.0824 1.0000 Uani .
C21 C 0.0268(4) 1.4431(2) 0.2678(2) 0.0871 1.0000 Uani .
C22 C 0.1635(4) 1.4511(2) 0.2844(2) 0.0867 1.0000 Uani .
C23 C 0.2304(3) 1.3640(2) 0.37301(19) 0.0682 1.0000 Uani .
H51 H 0.5850 0.7957 0.1732 0.0790 1.0000 Uiso R
H61 H 0.3915 0.6789 0.3884 0.0717 1.0000 Uiso R
H71 H 0.4025 0.9813 0.3616 0.0686 1.0000 Uiso R
H101 H -0.0479 1.1680 0.7340 0.0839 1.0000 Uiso R
H102 H 0.0221 0.9815 0.7280 0.0835 1.0000 Uiso R
H121 H -0.0577 1.2507 0.9219 0.0805 1.0000 Uiso R
H131 H 0.0580 1.2240 1.0800 0.1002 1.0000 Uiso R
H141 H 0.3237 1.0071 1.0691 0.1129 1.0000 Uiso R
H151 H 0.4749 0.8224 0.8976 0.1113 1.0000 Uiso R
H161 H 0.3565 0.8516 0.7408 0.0880 1.0000 Uiso R
H171 H 0.2013 1.2456 0.6130 0.0766 1.0000 Uiso R
H172 H 0.3742 1.1270 0.4978 0.0764 1.0000 Uiso R
H191 H -0.0244 1.1868 0.4754 0.0799 1.0000 Uiso R
H201 H -0.1408 1.3403 0.3272 0.0982 1.0000 Uiso R
H211 H -0.0198 1.5054 0.2046 0.1049 1.0000 Uiso R
H221 H 0.2172 1.5189 0.2339 0.1042 1.0000 Uiso R
H231 H 0.3264 1.3712 0.3873 0.0813 1.0000 Uiso R

loop_
_atom_site_aniso_label
_atom_site_aniso_U_11
_atom_site_aniso_U_22
_atom_site_aniso_U_33
_atom_site_aniso_U_23
_atom_site_aniso_U_13
_atom_site_aniso_U_12
F1 0.1828(17) 0.0767(8) 0.1261(13) -0.0057(9) -0.0331(12) -0.0647(10)
C2 0.0869(14) 0.0763(12) 0.0710(12) -0.0070(10) -0.0271(11) -0.0309(11)
F3 0.1056(12) 0.1237(13) 0.1445(16) -0.0582(12) -0.0005(11) -0.0290(10)
F4 0.242(3) 0.1247(14) 0.179(2) -0.0239(13) -0.152(2) -0.0428(15)
C5 0.0678(10) 0.0637(9) 0.0630(10) 0.0025(7) -0.0228(8) -0.0290(8)
C6 0.0633(9) 0.0593(9) 0.0652(10) 0.0049(7) -0.0256(8) -0.0299(8)
C7 0.0623(9) 0.0604(9) 0.0581(9) 0.0045(7) -0.0227(7) -0.0321(7)
N8 0.0698(8) 0.0619(8) 0.0567(8) 0.0035(6) -0.0245(7) -0.0338(7)
N9 0.0976(11) 0.0681(9) 0.0495(8) 0.0036(6) -0.0221(7) -0.0453(8)
C10 0.0695(11) 0.0785(11) 0.0576(10) -0.0020(8) -0.0184(8) -0.0292(9)
C11 0.0606(9) 0.0554(8) 0.0462(8) 0.0033(6) -0.0112(7) -0.0258(7)
C12 0.0752(11) 0.0601(9) 0.0521(9) 0.0003(7) -0.0121(8) -0.0283(8)
C13 0.1098(17) 0.0995(15) 0.0507(10) 0.0007(9) -0.0190(10) -0.0606(15)
C14 0.1050(18) 0.138(2) 0.0691(13) 0.0354(14) -0.0440(13) -0.0735(18)
C15 0.0788(13) 0.1013(17) 0.0891(16) 0.0279(13) -0.0354(12) -0.0279(12)
C16 0.0696(11) 0.0670(11) 0.0665(11) 0.0019(8) -0.0174(9) -0.0185(9)
C17 0.0806(11) 0.0620(9) 0.0625(10) 0.0023(7) -0.0327(9) -0.0352(9)
C18 0.0555(8) 0.0505(7) 0.0510(8) -0.0070(6) -0.0153(7) -0.0195(6)
C19 0.0716(11) 0.0762(11) 0.0625(10) -0.0010(8) -0.0256(8) -0.0367(9)
C20 0.0864(13) 0.0884(14) 0.0810(13) -0.0066(11) -0.0451(11) -0.0303(11)
C21 0.1121(18) 0.0699(12) 0.0756(13) 0.0037(10) -0.0488(13) -0.0246(12)
C22 0.1029(16) 0.0644(11) 0.0823(13) 0.0150(10) -0.0297(12) -0.0345(11)
C23 0.0654(10) 0.0592(9) 0.0770(11) 0.0018(8) -0.0214(9) -0.0284(8)

loop_
_atom_type_symbol
_atom_type_scat_dispersion_real
_atom_type_scat_dispersion_imag
_atom_type_scat_Cromer_Mann_a1
_atom_type_scat_Cromer_Mann_b1
_atom_type_scat_Cromer_Mann_a2
_atom_type_scat_Cromer_Mann_b2
_atom_type_scat_Cromer_Mann_a3
_atom_type_scat_Cromer_Mann_b3
_atom_type_scat_Cromer_Mann_a4
_atom_type_scat_Cromer_Mann_b4
_atom_type_scat_Cromer_Mann_c
_atom_type_scat_source
C 0.0033 0.0016 2.3100 20.8439 1.0200 10.2075 1.5886 0.5687 0.8650 51.6512 0.2156 'International Tables Vol C 4.2.6.8 and 6.1.1.4'
H 0.0000 0.0000 0.4930 10.5109 0.3229 26.1257 0.1402 3.1424 0.0408 57.7998 0.0030 'International Tables Vol C 4.2.6.8 and 6.1.1.4'
N 0.0061 0.0033 12.2126 0.0057 3.1322 9.8933 2.0125 28.9975 1.1663 0.5826 -11.5290 'International Tables Vol C 4.2.6.8 and 6.1.1.4'
F 0.0171 0.0103 3.5392 10.2825 2.6412 4.2944 1.5170 0.2615 1.0243 26.1476 0.2776 'International Tables Vol C 4.2.6.8 and 6.1.1.4'

loop_
_geom_angle_atom_site_label_1
_geom_angle_atom_site_label_2
_geom_angle_atom_site_label_3
_geom_angle
_geom_angle_publ_flag
F1 C2 F3 103.8(2) yes
F1 C2 F4 105.9(2) yes
F3 C2 F4 105.2(2) yes
F1 C2 C5 114.50(18) yes
F3 C2 C5 113.1(2) yes
F4 C2 C5 113.4(2) yes
C2 C5 C6 123.51(19) yes
C2 C5 H51 117.9 no
C6 C5 H51 118.6 no
C5 C6 C7 124.36(17) yes
C5 C6 H61 117.4 no
C7 C6 H61 118.3 no
C6 C7 N8 117.79(16) yes
C6 C7 H71 120.0 no
N8 C7 H71 122.2 no
C7 N8 N9 120.41(15) yes
N8 N9 C10 116.42(15) yes
N8 N9 C17 123.63(15) yes
C10 N9 C17 119.83(15) yes
N9 C10 C11 113.54(17) yes
N9 C10 H101 109.1 no
C11 C10 H101 110.1 no
N9 C10 H102 106.8 no
C11 C10 H102 109.5 no
H101 C10 H102 107.6 no
C10 C11 C12 120.78(17) yes
C10 C11 C16 120.39(17) yes
C12 C11 C16 118.81(18) yes
C11 C12 C13 120.2(2) yes
C11 C12 H121 119.4 no
C13 C12 H121 120.4 no
C12 C13 C14 120.2(2) yes
C12 C13 H131 118.5 no
C14 C13 H131 121.3 no
C13 C14 C15 120.2(2) yes
C13 C14 H141 120.9 no
C15 C14 H141 118.9 no
C14 C15 C16 119.7(2) yes
C14 C15 H151 121.1 no
C16 C15 H151 119.1 no
C11 C16 C15 120.8(2) yes
C11 C16 H161 119.3 no
C15 C16 H161 119.8 no
N9 C17 C18 114.68(15) yes
N9 C17 H171 109.5 no
C18 C17 H171 108.7 no
N9 C17 H172 108.0 no
C18 C17 H172 108.8 no
H171 C17 H172 106.9 no
C17 C18 C19 122.13(16) yes
C17 C18 C23 118.82(16) yes
C19 C18 C23 119.04(17) yes
C18 C19 C20 120.10(19) yes
C18 C19 H191 119.5 no
C20 C19 H191 120.4 no
C19 C20 C21 120.7(2) yes
C19 C20 H201 118.7 no
C21 C20 H201 120.6 no
C20 C21 C22 119.6(2) yes
C20 C21 H211 120.8 no
C22 C21 H211 119.7 no
C21 C22 C23 120.3(2) yes
C21 C22 H221 121.3 no
C23 C22 H221 118.5 no
C22 C23 C18 120.3(2) yes
C22 C23 H231 120.8 no
C18 C23 H231 118.9 no

loop_
_geom_bond_atom_site_label_1
_geom_bond_atom_site_label_2
_geom_bond_distance
_geom_bond_publ_flag
F1 C2 1.313(3) yes
C2 F3 1.319(3) yes
C2 F4 1.299(3) yes
C2 C5 1.460(3) yes
C5 C6 1.317(3) yes
C5 H51 0.987 no
C6 C7 1.440(2) yes
C6 H61 1.007 no
C7 N8 1.294(2) yes
C7 H71 1.008 no
N8 N9 1.333(2) yes
N9 C10 1.451(2) yes
N9 C17 1.445(2) yes
C10 C11 1.509(3) yes
C10 H101 1.018 no
C10 H102 1.029 no
C11 C12 1.376(2) yes
C11 C16 1.381(3) yes
C12 C13 1.382(3) yes
C12 H121 0.990 no
C13 C14 1.362(4) yes
C13 H131 0.992 no
C14 C15 1.373(4) yes
C14 H141 0.981 no
C15 C16 1.372(3) yes
C15 H151 1.001 no
C16 H161 0.991 no
C17 C18 1.511(2) yes
C17 H171 1.007 no
C17 H172 1.041 no
C18 C19 1.377(3) yes
C18 C23 1.376(3) yes
C19 C20 1.383(3) yes
C19 H191 1.002 no
C20 C21 1.366(3) yes
C20 H201 0.986 no
C21 C22 1.366(4) yes
C21 H211 0.986 no
C22 C23 1.387(3) yes
C22 H221 0.995 no
C23 H231 0.983 no
